data_1518290
loop_
_publ_author_name
'Wang, Bo'
'Lu, Chengxi'
'Zhang, Shu-Yu'
'He, Gang'
'Nack, William A.'
'Chen, Gong'

_publ_section_title
;
 Palladium-Catalyzed Stereoretentive Olefination of Unactivated C(sp(3))-H
 Bonds with Vinyl Iodides at Room Temperature: Synthesis of \b-Vinyl
 \a-Amino Acids.
;
_journal_issue 23
_journal_name_full 'Organic letters'
_journal_page_first 6260
_journal_paper_doi 10.1021/ol503248f
_journal_volume 16
_journal_year 2014
_chemical_formula_moiety 'C26 H21 N3 O4, C3 H6 O'
_chemical_formula_sum 'C29 H27 N3 O5'
_chemical_formula_weight 497.54
_chemical_name_systematic
; 
 ? 
;
_space_group_IT_number 2
_symmetry_cell_setting triclinic
_symmetry_space_group_name_Hall '-P 1'
_symmetry_space_group_name_H-M 'P -1'
_atom_sites_solution_hydrogens geom
_atom_sites_solution_primary direct
_atom_sites_solution_secondary difmap
_audit_creation_method SHELXL-97
_cell_angle_alpha 96.111(6)
_cell_angle_beta 90.184(6)
_cell_angle_gamma 94.806(6)
_cell_formula_units_Z 2
_cell_length_a 8.472(3)
_cell_length_b 10.696(3)
_cell_length_c 14.252(4)
_cell_measurement_reflns_used 1598
_cell_measurement_temperature 298(2)
_cell_measurement_theta_max 21.361
_cell_measurement_theta_min 2.273
_cell_volume 1279.5(7)
_computing_cell_refinement 'Bruker SMART'
_computing_data_collection 'Bruker SMART'
_computing_data_reduction 'Bruker SAINT'
_computing_molecular_graphics 'Bruker SHELXTL'
_computing_publication_material 'Bruker SHELXTL'
_computing_structure_refinement 'SHELXL-97 (Sheldrick, 1997)'
_computing_structure_solution 'SHELXS-97 (Sheldrick, 1990)'
_diffrn_ambient_temperature 298(2)
_diffrn_detector_area_resol_mean 8.34
_diffrn_measured_fraction_theta_full 0.945
_diffrn_measured_fraction_theta_max 0.885
_diffrn_measurement_device_type 'CCD area detector'
_diffrn_measurement_method 'phi and omega scans'
_diffrn_radiation_monochromator graphite
_diffrn_radiation_source 'fine-focus sealed tube'
_diffrn_radiation_type MoK\a
_diffrn_radiation_wavelength 0.71073
_diffrn_reflns_av_R_equivalents 0.0215
_diffrn_reflns_av_sigmaI/netI 0.0462
_diffrn_reflns_limit_h_max 11
_diffrn_reflns_limit_h_min -11
_diffrn_reflns_limit_k_max 14
_diffrn_reflns_limit_k_min -14
_diffrn_reflns_limit_l_max 16
_diffrn_reflns_limit_l_min -18
_diffrn_reflns_number 10498
_diffrn_reflns_theta_full 25.00
_diffrn_reflns_theta_max 28.54
_diffrn_reflns_theta_min 1.92
_exptl_absorpt_coefficient_mu 0.089
_exptl_absorpt_correction_T_max 0.9894
_exptl_absorpt_correction_T_min 0.9815
_exptl_absorpt_correction_type multi-scan
_exptl_absorpt_process_details SADABS
_exptl_crystal_colour colorless
_exptl_crystal_density_diffrn 1.291
_exptl_crystal_density_method 'not measured'
_exptl_crystal_description block
_exptl_crystal_F_000 524
_exptl_crystal_size_max 0.21
_exptl_crystal_size_mid 0.16
_exptl_crystal_size_min 0.12
_refine_diff_density_max 0.205
_refine_diff_density_min -0.214
_refine_diff_density_rms 0.045
_refine_ls_extinction_method none
_refine_ls_goodness_of_fit_ref 1.094
_refine_ls_hydrogen_treatment noref
_refine_ls_matrix_type full
_refine_ls_number_parameters 336
_refine_ls_number_reflns 5767
_refine_ls_number_restraints 0
_refine_ls_restrained_S_all 1.094
_refine_ls_R_factor_all 0.1123
_refine_ls_R_factor_gt 0.0668
_refine_ls_shift/su_max 0.002
_refine_ls_shift/su_mean 0.000
_refine_ls_structure_factor_coef Fsqd
_refine_ls_weighting_details 'calc w=1/[\s^2^(Fo^2^)+(0.0987P)^2^+0.0444P] where P=(Fo^2^+2Fc^2^)/3'
_refine_ls_weighting_scheme calc
_refine_ls_wR_factor_gt 0.1823
_refine_ls_wR_factor_ref 0.2059
_reflns_number_gt 3344
_reflns_number_total 5767
_reflns_threshold_expression >2sigma(I)
_cod_data_source_file ol503248f_si_003.cif
_cod_data_source_block bzw2t
_cod_depositor_comments
;
The following automatic conversions were performed:

'_symmetry_cell_setting' value 'Triclinic' changed to 'triclinic'
according to
/home/saulius/struct/COD-crude-data--automatic-downloads/rss-feeds/ACS/lib/dictionaries/cif_core.dic
dictionary named 'cif_core.dic' version 2.4.2 from 2011-04-26.

Automatic conversion script
Id: cif_fix_values 2935 2014-11-11 08:27:57Z andrius 

 Adding full bibliography for 1518290--1518291.cif.
;
_cod_original_cell_volume 1279.5(6)
_cod_original_sg_symbol_H-M P-1
_cod_database_code 1518290

loop_
_symmetry_equiv_pos_as_xyz
'x, y, z'
'-x, -y, -z'

loop_
_atom_site_label
_atom_site_type_symbol
_atom_site_fract_x
_atom_site_fract_y
_atom_site_fract_z
_atom_site_U_iso_or_equiv
_atom_site_adp_type
_atom_site_occupancy
_atom_site_symmetry_multiplicity
_atom_site_calc_flag
_atom_site_refinement_flags
C1 C 0.0531(3) 0.7432(2) 1.02181(17) 0.0420(6) Uani 1 1 d .
C2 C 0.0896(3) 0.8747(2) 1.06455(18) 0.0469(6) Uani 1 1 d .
C3 C 0.0200(4) 0.9409(3) 1.1397(2) 0.0666(8) Uani 1 1 d .
H3 H -0.0627 0.9036 1.1726 0.080 Uiso 1 1 calc R
C4 C 0.0778(5) 1.0643(3) 1.1641(3) 0.0860(11) Uani 1 1 d .
H4 H 0.0336 1.1114 1.2144 0.103 Uiso 1 1 calc R
C5 C 0.1993(5) 1.1187(3) 1.1154(3) 0.0895(12) Uani 1 1 d .
H5 H 0.2353 1.2023 1.1336 0.107 Uiso 1 1 calc R
C6 C 0.2714(4) 1.0535(3) 1.0394(3) 0.0743(9) Uani 1 1 d .
H6 H 0.3541 1.0912 1.0067 0.089 Uiso 1 1 calc R
C7 C 0.2126(3) 0.9294(2) 1.01544(19) 0.0489(6) Uani 1 1 d .
C8 C 0.2570(3) 0.8342(2) 0.93887(18) 0.0472(6) Uani 1 1 d .
C9 C 0.1726(3) 0.6047(2) 0.89320(16) 0.0381(5) Uani 1 1 d .
H9 H 0.0935 0.5431 0.9159 0.046 Uiso 1 1 calc R
C10 C 0.1427(3) 0.6079(2) 0.78894(17) 0.0382(5) Uani 1 1 d .
C11 C 0.3344(3) 0.5531(2) 0.89962(17) 0.0479(6) Uani 1 1 d .
H11A H 0.3298 0.4862 0.9406 0.057 Uiso 1 1 calc R
H11B H 0.4129 0.6195 0.9250 0.057 Uiso 1 1 calc R
C12 C 0.3784(2) 0.5021(2) 0.79884(15) 0.0377(5) Uani 1 1 d .
C13 C 0.5390(3) 0.5600(3) 0.77022(18) 0.0487(6) Uani 1 1 d .
H13A H 0.5532 0.5372 0.7033 0.058 Uiso 1 1 calc R
H13B H 0.5406 0.6512 0.7809 0.058 Uiso 1 1 calc R
C14 C 0.6745(3) 0.5175(3) 0.8239(2) 0.0630(8) Uani 1 1 d .
H14A H 0.6661 0.5468 0.8903 0.076 Uiso 1 1 calc R
H14B H 0.7737 0.5548 0.8013 0.076 Uiso 1 1 calc R
C15 C 0.6748(3) 0.3745(3) 0.8119(2) 0.0737(9) Uani 1 1 d .
H15A H 0.6973 0.3457 0.7469 0.088 Uiso 1 1 calc R
H15B H 0.7570 0.3492 0.8517 0.088 Uiso 1 1 calc R
C16 C 0.5165(3) 0.3153(3) 0.8385(2) 0.0580(7) Uani 1 1 d .
C17 C 0.3769(3) 0.3569(2) 0.78874(19) 0.0512(6) Uani 1 1 d .
H17A H 0.2799 0.3213 0.8150 0.061 Uiso 1 1 calc R
H17B H 0.3790 0.3256 0.7224 0.061 Uiso 1 1 calc R
C18 C 0.2367(3) 0.5110(2) 0.64048(16) 0.0417(6) Uani 1 1 d .
C19 C 0.3136(3) 0.5854(2) 0.58070(18) 0.0508(6) Uani 1 1 d .
H19 H 0.3771 0.6568 0.6048 0.061 Uiso 1 1 calc R
C20 C 0.2979(3) 0.5549(3) 0.4823(2) 0.0629(8) Uani 1 1 d .
H20 H 0.3513 0.6062 0.4420 0.076 Uiso 1 1 calc R
C21 C 0.2056(3) 0.4513(3) 0.44596(19) 0.0607(8) Uani 1 1 d .
H21 H 0.1958 0.4326 0.3809 0.073 Uiso 1 1 calc R
C22 C 0.1250(3) 0.3725(3) 0.50524(19) 0.0529(7) Uani 1 1 d .
C23 C 0.0278(4) 0.2623(3) 0.4713(2) 0.0713(9) Uani 1 1 d .
H23 H 0.0168 0.2382 0.4068 0.086 Uiso 1 1 calc R
C24 C -0.0485(4) 0.1929(3) 0.5339(3) 0.0816(10) Uani 1 1 d .
H24 H -0.1115 0.1197 0.5130 0.098 Uiso 1 1 calc R
C25 C -0.0315(4) 0.2324(3) 0.6301(2) 0.0720(9) Uani 1 1 d .
H25 H -0.0873 0.1843 0.6717 0.086 Uiso 1 1 calc R
C26 C 0.1377(3) 0.4028(2) 0.60437(17) 0.0449(6) Uani 1 1 d .
C27 C 0.5024(6) -0.0335(5) 0.3580(3) 0.1103(15) Uani 1 1 d .
C28 C 0.3987(7) 0.0646(7) 0.3486(7) 0.224(4) Uani 1 1 d .
H28A H 0.3541 0.0547 0.2860 0.337 Uiso 1 1 calc R
H28B H 0.4579 0.1455 0.3599 0.337 Uiso 1 1 calc R
H28C H 0.3152 0.0591 0.3937 0.337 Uiso 1 1 calc R
C29 C 0.6661(7) -0.0071(6) 0.3304(4) 0.160(2) Uani 1 1 d .
H29A H 0.7326 -0.0591 0.3611 0.240 Uiso 1 1 calc R
H29B H 0.6992 0.0802 0.3487 0.240 Uiso 1 1 calc R
H29C H 0.6745 -0.0249 0.2633 0.240 Uiso 1 1 calc R
N1 N 0.1589(2) 0.72499(16) 0.94878(13) 0.0385(5) Uani 1 1 d .
N2 N 0.2505(2) 0.54245(18) 0.74086(13) 0.0402(5) Uani 1 1 d .
N3 N 0.0578(3) 0.3326(2) 0.66649(16) 0.0578(6) Uani 1 1 d .
O1 O -0.0472(2) 0.66476(16) 1.04320(13) 0.0605(5) Uani 1 1 d .
O2 O 0.3545(2) 0.84309(18) 0.87773(14) 0.0679(6) Uani 1 1 d .
O3 O 0.0344(2) 0.65788(16) 0.75472(12) 0.0523(5) Uani 1 1 d .
O4 O 0.5024(3) 0.2424(2) 0.89739(19) 0.0957(8) Uani 1 1 d .
O5 O 0.4543(5) -0.1294(4) 0.3882(3) 0.1680(15) Uani 1 1 d .

loop_
_atom_site_aniso_label
_atom_site_aniso_U_11
_atom_site_aniso_U_22
_atom_site_aniso_U_33
_atom_site_aniso_U_23
_atom_site_aniso_U_13
_atom_site_aniso_U_12
C1 0.0514(13) 0.0408(13) 0.0349(14) 0.0035(10) 0.0023(11) 0.0106(11)
C2 0.0605(15) 0.0400(13) 0.0407(15) -0.0020(11) -0.0089(12) 0.0162(11)
C3 0.086(2) 0.0654(19) 0.0493(18) -0.0099(14) -0.0084(16) 0.0346(16)
C4 0.123(3) 0.061(2) 0.073(2) -0.0242(17) -0.030(2) 0.042(2)
C5 0.119(3) 0.0403(16) 0.103(3) -0.0261(18) -0.057(3) 0.0166(19)
C6 0.082(2) 0.0440(16) 0.093(3) -0.0010(16) -0.0363(19) -0.0057(15)
C7 0.0555(15) 0.0359(12) 0.0538(17) -0.0013(11) -0.0175(13) 0.0042(11)
C8 0.0460(13) 0.0460(14) 0.0491(16) 0.0106(11) -0.0016(12) -0.0052(11)
C9 0.0441(12) 0.0347(11) 0.0340(14) -0.0010(9) 0.0056(10) 0.0013(9)
C10 0.0350(11) 0.0352(11) 0.0432(15) -0.0013(10) 0.0012(10) 0.0027(9)
C11 0.0536(14) 0.0550(15) 0.0356(14) 0.0001(11) -0.0008(12) 0.0139(12)
C12 0.0330(11) 0.0474(13) 0.0332(14) 0.0026(10) 0.0008(10) 0.0084(9)
C13 0.0368(12) 0.0645(16) 0.0461(16) 0.0121(12) 0.0002(11) 0.0027(11)
C14 0.0388(13) 0.091(2) 0.061(2) 0.0204(16) 0.0011(13) 0.0027(13)
C15 0.0527(17) 0.101(3) 0.074(2) 0.0170(18) -0.0058(16) 0.0355(17)
C16 0.0650(18) 0.0503(15) 0.0603(19) 0.0019(13) -0.0104(15) 0.0199(13)
C17 0.0546(15) 0.0468(14) 0.0519(17) 0.0007(12) -0.0041(13) 0.0081(11)
C18 0.0417(12) 0.0525(14) 0.0314(14) -0.0013(10) -0.0005(11) 0.0154(10)
C19 0.0494(14) 0.0610(16) 0.0427(17) 0.0067(12) -0.0003(12) 0.0077(12)
C20 0.0612(17) 0.090(2) 0.0401(18) 0.0142(15) 0.0073(14) 0.0103(16)
C21 0.0548(16) 0.095(2) 0.0330(16) -0.0010(15) 0.0007(13) 0.0190(15)
C22 0.0474(14) 0.0714(17) 0.0396(16) -0.0063(13) -0.0027(12) 0.0199(13)
C23 0.074(2) 0.079(2) 0.056(2) -0.0161(16) -0.0146(17) 0.0111(17)
C24 0.085(2) 0.075(2) 0.080(3) -0.0047(19) -0.026(2) -0.0077(18)
C25 0.0650(19) 0.075(2) 0.074(2) 0.0117(17) -0.0138(17) -0.0085(16)
C26 0.0411(12) 0.0586(15) 0.0357(15) 0.0007(11) -0.0022(11) 0.0142(11)
C27 0.119(4) 0.098(3) 0.109(4) 0.015(3) -0.010(3) -0.023(3)
C28 0.127(5) 0.204(7) 0.364(12) 0.155(8) -0.070(6) -0.011(5)
C29 0.130(5) 0.156(5) 0.187(6) 0.003(4) 0.012(4) -0.011(4)
N1 0.0438(10) 0.0337(9) 0.0367(11) -0.0010(8) 0.0059(9) 0.0008(8)
N2 0.0395(10) 0.0489(11) 0.0325(12) -0.0011(8) -0.0004(9) 0.0115(8)
N3 0.0524(13) 0.0675(15) 0.0519(15) 0.0058(11) -0.0061(11) -0.0024(11)
O1 0.0654(12) 0.0500(10) 0.0672(13) 0.0101(9) 0.0298(10) 0.0047(9)
O2 0.0625(12) 0.0681(12) 0.0725(14) 0.0173(10) 0.0166(11) -0.0120(10)
O3 0.0486(10) 0.0577(10) 0.0510(11) -0.0029(8) -0.0028(9) 0.0185(8)
O4 0.1041(19) 0.0827(16) 0.109(2) 0.0453(15) -0.0175(15) 0.0157(14)
O5 0.191(4) 0.118(3) 0.196(4) 0.041(3) 0.031(3) -0.010(3)

loop_
_atom_type_symbol
_atom_type_description
_atom_type_scat_dispersion_real
_atom_type_scat_dispersion_imag
_atom_type_scat_source
C C 0.0033 0.0016 'International Tables Vol C Tables 4.2.6.8 and 6.1.1.4'
H H 0.0000 0.0000 'International Tables Vol C Tables 4.2.6.8 and 6.1.1.4'
O O 0.0106 0.0060 'International Tables Vol C Tables 4.2.6.8 and 6.1.1.4'
N N 0.0061 0.0033 'International Tables Vol C Tables 4.2.6.8 and 6.1.1.4'

loop_
_geom_angle_atom_site_label_1
_geom_angle_atom_site_label_2
_geom_angle_atom_site_label_3
_geom_angle
O1 C1 N1 125.0(2)
O1 C1 C2 129.1(2)
N1 C1 C2 106.0(2)
C7 C2 C3 121.7(2)
C7 C2 C1 108.5(2)
C3 C2 C1 129.9(3)
C4 C3 C2 117.4(3)
C4 C3 H3 121.3
C2 C3 H3 121.3
C5 C4 C3 121.0(3)
C5 C4 H4 119.5
C3 C4 H4 119.5
C4 C5 C6 122.5(3)
C4 C5 H5 118.7
C6 C5 H5 118.7
C7 C6 C5 116.1(3)
C7 C6 H6 122.0
C5 C6 H6 122.0
C2 C7 C6 121.4(3)
C2 C7 C8 107.8(2)
C6 C7 C8 130.8(3)
O2 C8 N1 124.1(2)
O2 C8 C7 130.0(2)
N1 C8 C7 105.8(2)
N1 C9 C10 113.56(18)
N1 C9 C11 114.53(19)
C10 C9 C11 105.04(18)
N1 C9 H9 107.8
C10 C9 H9 107.8
C11 C9 H9 107.8
O3 C10 N2 126.2(2)
O3 C10 C9 125.3(2)
N2 C10 C9 108.4(2)
C9 C11 C12 107.02(18)
C9 C11 H11A 110.3
C12 C11 H11A 110.3
C9 C11 H11B 110.3
C12 C11 H11B 110.3
H11A C11 H11B 108.6
N2 C12 C13 110.43(18)
N2 C12 C11 102.62(17)
C13 C12 C11 111.9(2)
N2 C12 C17 110.74(19)
C13 C12 C17 109.91(19)
C11 C12 C17 111.03(19)
C14 C13 C12 112.9(2)
C14 C13 H13A 109.0
C12 C13 H13A 109.0
C14 C13 H13B 109.0
C12 C13 H13B 109.0
H13A C13 H13B 107.8
C13 C14 C15 111.3(2)
C13 C14 H14A 109.4
C15 C14 H14A 109.4
C13 C14 H14B 109.4
C15 C14 H14B 109.4
H14A C14 H14B 108.0
C16 C15 C14 109.9(2)
C16 C15 H15A 109.7
C14 C15 H15A 109.7
C16 C15 H15B 109.7
C14 C15 H15B 109.7
H15A C15 H15B 108.2
O4 C16 C17 122.5(3)
O4 C16 C15 122.4(3)
C17 C16 C15 115.1(2)
C16 C17 C12 111.2(2)
C16 C17 H17A 109.4
C12 C17 H17A 109.4
C16 C17 H17B 109.4
C12 C17 H17B 109.4
H17A C17 H17B 108.0
C19 C18 C26 120.3(2)
C19 C18 N2 120.6(2)
C26 C18 N2 119.0(2)
C18 C19 C20 120.3(3)
C18 C19 H19 119.8
C20 C19 H19 119.8
C21 C20 C19 120.6(3)
C21 C20 H20 119.7
C19 C20 H20 119.7
C20 C21 C22 120.6(3)
C20 C21 H21 119.7
C22 C21 H21 119.7
C21 C22 C26 119.5(3)
C21 C22 C23 123.2(3)
C26 C22 C23 117.3(3)
C24 C23 C22 119.2(3)
C24 C23 H23 120.4
C22 C23 H23 120.4
C23 C24 C25 119.1(3)
C23 C24 H24 120.4
C25 C24 H24 120.4
N3 C25 C24 124.9(3)
N3 C25 H25 117.6
C24 C25 H25 117.6
N3 C26 C22 122.7(2)
N3 C26 C18 118.7(2)
C22 C26 C18 118.6(2)
O5 C27 C28 120.7(5)
O5 C27 C29 123.2(6)
C28 C27 C29 116.1(5)
C27 C28 H28A 109.5
C27 C28 H28B 109.5
H28A C28 H28B 109.5
C27 C28 H28C 109.5
H28A C28 H28C 109.5
H28B C28 H28C 109.5
C27 C29 H29A 109.5
C27 C29 H29B 109.5
H29A C29 H29B 109.5
C27 C29 H29C 109.5
H29A C29 H29C 109.5
H29B C29 H29C 109.5
C1 N1 C8 111.89(19)
C1 N1 C9 123.94(18)
C8 N1 C9 124.07(19)
C10 N2 C18 121.23(19)
C10 N2 C12 115.39(19)
C18 N2 C12 123.33(17)
C25 N3 C26 116.8(3)

loop_
_geom_bond_atom_site_label_1
_geom_bond_atom_site_label_2
_geom_bond_distance
C1 O1 1.207(3)
C1 N1 1.384(3)
C1 C2 1.480(3)
C2 C7 1.381(4)
C2 C3 1.382(4)
C3 C4 1.377(5)
C3 H3 0.9300
C4 C5 1.367(5)
C4 H4 0.9300
C5 C6 1.396(5)
C5 H5 0.9300
C6 C7 1.385(4)
C6 H6 0.9300
C7 C8 1.484(4)
C8 O2 1.208(3)
C8 N1 1.396(3)
C9 N1 1.451(3)
C9 C10 1.511(3)
C9 C11 1.526(3)
C9 H9 0.9800
C10 O3 1.225(3)
C10 N2 1.343(3)
C11 C12 1.540(3)
C11 H11A 0.9700
C11 H11B 0.9700
C12 N2 1.480(3)
C12 C13 1.522(3)
C12 C17 1.543(3)
C13 C14 1.505(3)
C13 H13A 0.9700
C13 H13B 0.9700
C14 C15 1.521(4)
C14 H14A 0.9700
C14 H14B 0.9700
C15 C16 1.502(4)
C15 H15A 0.9700
C15 H15B 0.9700
C16 O4 1.205(3)
C16 C17 1.500(4)
C17 H17A 0.9700
C17 H17B 0.9700
C18 C19 1.358(3)
C18 C26 1.420(3)
C18 N2 1.436(3)
C19 C20 1.408(4)
C19 H19 0.9300
C20 C21 1.355(4)
C20 H20 0.9300
C21 C22 1.396(4)
C21 H21 0.9300
C22 C26 1.417(4)
C22 C23 1.419(4)
C23 C24 1.353(4)
C23 H23 0.9300
C24 C25 1.395(5)
C24 H24 0.9300
C25 N3 1.316(4)
C25 H25 0.9300
C26 N3 1.366(3)
C27 O5 1.195(5)
C27 C28 1.440(8)
C27 C29 1.456(6)
C28 H28A 0.9600
C28 H28B 0.9600
C28 H28C 0.9600
C29 H29A 0.9600
C29 H29B 0.9600
C29 H29C 0.9600

loop_
_geom_torsion_atom_site_label_1
_geom_torsion_atom_site_label_2
_geom_torsion_atom_site_label_3
_geom_torsion_atom_site_label_4
_geom_torsion
O1 C1 C2 C7 -178.9(3)
N1 C1 C2 C7 0.7(3)
O1 C1 C2 C3 0.6(5)
N1 C1 C2 C3 -179.8(3)
C7 C2 C3 C4 0.1(4)
C1 C2 C3 C4 -179.4(3)
C2 C3 C4 C5 0.1(5)
C3 C4 C5 C6 -0.1(5)
C4 C5 C6 C7 0.1(5)
C3 C2 C7 C6 -0.1(4)
C1 C2 C7 C6 179.4(2)
C3 C2 C7 C8 -178.9(2)
C1 C2 C7 C8 0.6(3)
C5 C6 C7 C2 0.0(4)
C5 C6 C7 C8 178.6(3)
C2 C7 C8 O2 177.4(3)
C6 C7 C8 O2 -1.3(5)
C2 C7 C8 N1 -1.7(3)
C6 C7 C8 N1 179.7(3)
N1 C9 C10 O3 -44.5(3)
C11 C9 C10 O3 -170.4(2)
N1 C9 C10 N2 137.95(19)
C11 C9 C10 N2 12.1(2)
N1 C9 C11 C12 -136.81(19)
C10 C9 C11 C12 -11.5(2)
C9 C11 C12 N2 7.0(2)
C9 C11 C12 C13 125.5(2)
C9 C11 C12 C17 -111.3(2)
N2 C12 C13 C14 -177.4(2)
C11 C12 C13 C14 68.9(3)
C17 C12 C13 C14 -54.9(3)
C12 C13 C14 C15 57.0(3)
C13 C14 C15 C16 -54.1(3)
C14 C15 C16 O4 -124.5(3)
C14 C15 C16 C17 53.6(3)
O4 C16 C17 C12 125.1(3)
C15 C16 C17 C12 -53.0(3)
N2 C12 C17 C16 173.7(2)
C13 C12 C17 C16 51.5(3)
C11 C12 C17 C16 -72.9(3)
C26 C18 C19 C20 -0.9(4)
N2 C18 C19 C20 -179.2(2)
C18 C19 C20 C21 0.2(4)
C19 C20 C21 C22 -0.3(4)
C20 C21 C22 C26 1.2(4)
C20 C21 C22 C23 -179.4(3)
C21 C22 C23 C24 -178.6(3)
C26 C22 C23 C24 0.7(4)
C22 C23 C24 C25 0.9(5)
C23 C24 C25 N3 -1.7(5)
C21 C22 C26 N3 177.6(2)
C23 C22 C26 N3 -1.8(4)
C21 C22 C26 C18 -1.9(4)
C23 C22 C26 C18 178.7(2)
C19 C18 C26 N3 -177.8(2)
N2 C18 C26 N3 0.5(3)
C19 C18 C26 C22 1.8(4)
N2 C18 C26 C22 -180.0(2)
O1 C1 N1 C8 177.8(2)
C2 C1 N1 C8 -1.8(3)
O1 C1 N1 C9 -5.8(4)
C2 C1 N1 C9 174.6(2)
O2 C8 N1 C1 -176.9(2)
C7 C8 N1 C1 2.2(3)
O2 C8 N1 C9 6.7(4)
C7 C8 N1 C9 -174.2(2)
C10 C9 N1 C1 120.9(2)
C11 C9 N1 C1 -118.5(2)
C10 C9 N1 C8 -63.2(3)
C11 C9 N1 C8 57.5(3)
O3 C10 N2 C18 -7.9(3)
C9 C10 N2 C18 169.61(19)
O3 C10 N2 C12 174.4(2)
C9 C10 N2 C12 -8.2(2)
C19 C18 N2 C10 95.0(3)
C26 C18 N2 C10 -83.2(3)
C19 C18 N2 C12 -87.4(3)
C26 C18 N2 C12 94.3(3)
C13 C12 N2 C10 -118.8(2)
C11 C12 N2 C10 0.6(2)
C17 C12 N2 C10 119.2(2)
C13 C12 N2 C18 63.4(3)
C11 C12 N2 C18 -177.1(2)
C17 C12 N2 C18 -58.5(3)
C24 C25 N3 C26 0.7(5)
C22 C26 N3 C25 1.1(4)
C18 C26 N3 C25 -179.4(2)
